data_1507113
loop_
_publ_author_name
'Fustero, Santos'
'Piera, Julio'
'Sanz-Cervera, Juan F'
'Catal\'an, Silvia'
'Ram\'irez de Arellano, Carmen'

_publ_section_title
;
 A versatile synthesis of fluorinated uracils in solution and on
 solid-phase.
;
_journal_issue 9
_journal_name_full 'Organic letters'
_journal_page_first 1417
_journal_page_last 1420
_journal_paper_doi 10.1021/ol049668z
_journal_volume 6
_journal_year 2004
_chemical_formula_moiety 'C15 H16 F2 N2 O2'
_chemical_formula_sum 'C15 H16 F2 N2 O2'
_chemical_formula_weight 294.30
_chemical_name_systematic ?
_space_group_IT_number 2
_symmetry_cell_setting triclinic
_symmetry_space_group_name_Hall '-P 1'
_symmetry_space_group_name_H-M 'P -1'
_atom_sites_solution_hydrogens geom
_atom_sites_solution_primary direct
_atom_sites_solution_secondary difmap
_audit_creation_method SHELXL-97
_cell_angle_alpha 72.6550(10)
_cell_angle_beta 79.2180(10)
_cell_angle_gamma 84.1640(10)
_cell_formula_units_Z 6
_cell_length_a 11.2061(2)
_cell_length_b 11.3867(2)
_cell_length_c 18.0052(3)
_cell_measurement_reflns_used 9964
_cell_measurement_temperature 173(2)
_cell_measurement_theta_max 30.034
_cell_measurement_theta_min 0.998
_cell_volume 2151.70(7)
_computing_cell_refinement 'HKL Scalepack (Otwinowski & Minor 1997)'
_computing_data_collection 'Collect (Nonius BV, 1997-2000)'
_computing_data_reduction 'HKL Denzo(Otwinowski & Minor 1997)'
_computing_molecular_graphics 'SHELXTL v6.12 (Bruker, 1997)'
_computing_publication_material 'SHELXL-97 (Sheldrick, 1997)'
_computing_structure_refinement 'SHELXL-97 (Sheldrick, 1997)'
_computing_structure_solution 'SHELXS-97 (Sheldrick, 1990)'
_diffrn_ambient_temperature 173(2)
_diffrn_detector_area_resol_mean 9
_diffrn_measured_fraction_theta_full 0.998
_diffrn_measured_fraction_theta_max 0.998
_diffrn_measurement_device_type KappaCCD
_diffrn_measurement_method CCD
_diffrn_radiation_monochromator graphite
_diffrn_radiation_source 'fine-focus sealed tube'
_diffrn_radiation_type MoK\a
_diffrn_radiation_wavelength 0.71073
_diffrn_reflns_av_R_equivalents 0.0251
_diffrn_reflns_av_sigmaI/netI 0.0432
_diffrn_reflns_limit_h_max 14
_diffrn_reflns_limit_h_min -14
_diffrn_reflns_limit_k_max 14
_diffrn_reflns_limit_k_min -14
_diffrn_reflns_limit_l_max 22
_diffrn_reflns_limit_l_min -22
_diffrn_reflns_number 17258
_diffrn_reflns_theta_full 26.37
_diffrn_reflns_theta_max 26.37
_diffrn_reflns_theta_min 1.88
_exptl_absorpt_coefficient_mu 0.109
_exptl_absorpt_correction_type none
_exptl_crystal_colour colourless
_exptl_crystal_density_diffrn 1.363
_exptl_crystal_density_method 'not measured'
_exptl_crystal_description prism
_exptl_crystal_F_000 924
_exptl_crystal_size_max 0.40
_exptl_crystal_size_mid 0.32
_exptl_crystal_size_min 0.10
_refine_diff_density_max 0.699
_refine_diff_density_min -0.463
_refine_diff_density_rms 0.055
_refine_ls_extinction_method none
_refine_ls_goodness_of_fit_ref 1.095
_refine_ls_hydrogen_treatment mixed
_refine_ls_matrix_type full
_refine_ls_number_parameters 637
_refine_ls_number_reflns 8759
_refine_ls_number_restraints 192
_refine_ls_restrained_S_all 1.108
_refine_ls_R_factor_all 0.1062
_refine_ls_R_factor_gt 0.0630
_refine_ls_shift/su_max 0.003
_refine_ls_shift/su_mean 0.000
_refine_ls_structure_factor_coef Fsqd
_refine_ls_weighting_details 'calc w=1/[\s^2^(Fo^2^)+(0.1225P)^2^+0.0000P] where P=(Fo^2^+2Fc^2^)/3'
_refine_ls_weighting_scheme calc
_refine_ls_wR_factor_gt 0.1825
_refine_ls_wR_factor_ref 0.2055
_reflns_number_gt 5265
_reflns_number_total 8759
_reflns_threshold_expression >2sigma(I)
_cod_data_source_file ol049668zsi20040225_051627.cif
_cod_data_source_block jp02
_cod_original_cell_volume 2151.70(6)
_cod_database_code 1507113

loop_
_symmetry_equiv_pos_as_xyz
'x, y, z'
'-x, -y, -z'

loop_
_atom_site_label
_atom_site_type_symbol
_atom_site_fract_x
_atom_site_fract_y
_atom_site_fract_z
_atom_site_U_iso_or_equiv
_atom_site_adp_type
_atom_site_occupancy
_atom_site_symmetry_multiplicity
_atom_site_calc_flag
_atom_site_refinement_flags
_atom_site_disorder_assembly
_atom_site_disorder_group
O2 O 1.00247(17) 0.33788(18) 0.02767(12) 0.0593(5) Uani 1 1 d . . .
O4 O 0.6867(2) 0.1628(2) 0.21710(13) 0.0751(6) Uani 1 1 d . . .
N1 N 0.86557(19) 0.4592(2) 0.08305(12) 0.0469(5) Uani 1 1 d D . .
H1 H 0.909(2) 0.521(2) 0.0552(14) 0.047(7) Uiso 1 1 d D . .
C2 C 0.9104(2) 0.3470(3) 0.07443(15) 0.0482(6) Uani 1 1 d . . .
C4 C 0.7395(3) 0.2548(3) 0.17545(16) 0.0555(7) Uani 1 1 d . . .
C5 C 0.6985(2) 0.3773(3) 0.17870(15) 0.0526(7) Uani 1 1 d . . .
H5 H 0.6267 0.3892 0.2137 0.063 Uiso 1 1 calc R . .
C6 C 0.7608(2) 0.4748(2) 0.13273(14) 0.0447(6) Uani 1 1 d . . .
C20 C 0.7179(2) 0.6067(3) 0.12704(15) 0.0500(6) Uani 1 1 d . . .
F1 F 0.63530(15) 0.60816(16) 0.19308(8) 0.0642(5) Uani 1 1 d . . .
F2 F 0.81410(15) 0.67017(15) 0.12854(10) 0.0658(5) Uani 1 1 d . . .
C21 C 0.6612(2) 0.6683(2) 0.05412(14) 0.0455(6) Uani 1 1 d D . .
C22 C 0.7155(3) 0.7649(3) -0.00546(17) 0.0613(8) Uani 1 1 d D . .
H22 H 0.7884 0.7959 -0.0007 0.074 Uiso 1 1 calc R . .
C23 C 0.6614(3) 0.8162(3) -0.07254(18) 0.0686(9) Uani 1 1 d D . .
H23 H 0.6977 0.8827 -0.1137 0.082 Uiso 1 1 calc R . .
C24 C 0.5565(3) 0.7713(3) -0.07953(17) 0.0600(8) Uani 1 1 d D . .
H24 H 0.5204 0.8065 -0.1254 0.072 Uiso 1 1 calc R . .
C25 C 0.5035(3) 0.6756(3) -0.02028(16) 0.0545(7) Uani 1 1 d D . .
H25 H 0.4307 0.6446 -0.0253 0.065 Uiso 1 1 calc R . .
C26 C 0.5555(2) 0.6241(2) 0.04662(16) 0.0503(6) Uani 1 1 d D . .
H26 H 0.5182 0.5580 0.0876 0.060 Uiso 1 1 calc R . .
N3 N 0.8442(2) 0.2464(2) 0.11982(13) 0.0513(6) Uani 1 1 d DU A .
C7 C 0.8900(3) 0.1223(3) 0.1117(2) 0.0758(9) Uani 1 1 d DU . .
H7 H 0.8260 0.0709 0.1505 0.091 Uiso 0.675(7) 1 calc PR A 1
H7' H 0.9614 0.1397 0.0681 0.091 Uiso 0.325(7) 1 calc PR A 2
C8 C 0.9980(5) 0.0725(7) 0.1515(4) 0.0761(18) Uani 0.675(7) 1 d PDU A 1
H8A H 0.9909 0.0996 0.1991 0.114 Uiso 0.675(7) 1 calc PR A 1
H8B H 1.0725 0.1031 0.1154 0.114 Uiso 0.675(7) 1 calc PR A 1
H8C H 1.0014 -0.0177 0.1662 0.114 Uiso 0.675(7) 1 calc PR A 1
C9 C 0.8706(8) 0.1016(8) 0.0445(5) 0.122(3) Uani 0.675(7) 1 d PDU A 1
H9A H 0.9262 0.1560 0.0017 0.146 Uiso 0.675(7) 1 calc PR A 1
H9B H 0.9038 0.0165 0.0480 0.146 Uiso 0.675(7) 1 calc PR A 1
C10 C 0.7676(6) 0.1102(5) 0.0158(4) 0.0879(19) Uani 0.675(7) 1 d PDU A 1
H0A H 0.7849 0.0894 -0.0343 0.106 Uiso 0.675(7) 1 calc PR A 1
H0B H 0.7323 0.1946 0.0071 0.106 Uiso 0.675(7) 1 calc PR A 1
H0C H 0.7100 0.0530 0.0536 0.106 Uiso 0.675(7) 1 calc PR A 1
C8' C 0.8080(10) 0.0517(11) 0.0842(6) 0.080(4) Uani 0.325(7) 1 d PDU A 2
H8A' H 0.7698 0.1081 0.0415 0.120 Uiso 0.325(7) 1 calc PR A 2
H8B' H 0.7449 0.0146 0.1283 0.120 Uiso 0.325(7) 1 calc PR A 2
H8C' H 0.8562 -0.0133 0.0651 0.120 Uiso 0.325(7) 1 calc PR A 2
C9' C 0.9395(17) 0.0463(12) 0.1772(9) 0.094(4) Uani 0.325(7) 1 d PDU A 2
H9A' H 1.0056 0.0878 0.1875 0.112 Uiso 0.325(7) 1 calc PR A 2
H9B' H 0.8760 0.0285 0.2248 0.112 Uiso 0.325(7) 1 calc PR A 2
C10' C 0.985(2) -0.0630(17) 0.1595(14) 0.199(11) Uani 0.325(7) 1 d PDU A 2
H0A' H 1.0268 -0.1147 0.2019 0.238 Uiso 0.325(7) 1 calc PR A 2
H0B' H 1.0423 -0.0436 0.1097 0.238 Uiso 0.325(7) 1 calc PR A 2
H0C' H 0.9176 -0.1071 0.1545 0.238 Uiso 0.325(7) 1 calc PR A 2
O2A O 0.60701(15) -0.11247(15) 0.48859(11) 0.0486(4) Uani 1 1 d . . .
O4A O 0.98265(16) 0.01200(18) 0.35839(13) 0.0658(6) Uani 1 1 d . . .
N1A N 0.63954(18) 0.09143(18) 0.44444(11) 0.0388(5) Uani 1 1 d D . .
H1A H 0.5653(19) 0.107(2) 0.4653(15) 0.047(7) Uiso 1 1 d D . .
C2A C 0.6763(2) -0.0298(2) 0.45419(14) 0.0411(6) Uani 1 1 d . . .
C4A C 0.8775(2) 0.0400(2) 0.38450(16) 0.0497(7) Uani 1 1 d . . .
C5A C 0.8309(2) 0.1639(2) 0.37732(15) 0.0449(6) Uani 1 1 d . . .
H5A H 0.8822 0.2305 0.3510 0.061(8) Uiso 1 1 calc R . .
C6A C 0.7153(2) 0.1863(2) 0.40752(13) 0.0377(5) Uani 1 1 d . . .
C20A C 0.6602(2) 0.3135(2) 0.40583(14) 0.0411(6) Uani 1 1 d . . .
F1A F 0.54774(13) 0.32316(14) 0.38510(9) 0.0526(4) Uani 1 1 d . . .
F2A F 0.72898(15) 0.39634(13) 0.34553(9) 0.0586(4) Uani 1 1 d . . .
C21A C 0.6522(2) 0.3475(2) 0.48106(15) 0.0442(6) Uani 1 1 d D . .
C22A C 0.7516(3) 0.3925(4) 0.4956(2) 0.0861(11) Uani 1 1 d D . .
H22A H 0.8252 0.4001 0.4588 0.103 Uiso 1 1 calc R . .
C23A C 0.7451(4) 0.4269(5) 0.5636(3) 0.1140(16) Uani 1 1 d D . .
H23A H 0.8137 0.4595 0.5730 0.137 Uiso 1 1 calc R . .
C24A C 0.6408(4) 0.4142(3) 0.6172(2) 0.0832(11) Uani 1 1 d D . .
H24A H 0.6367 0.4373 0.6642 0.100 Uiso 1 1 calc R . .
C25A C 0.5425(4) 0.3684(3) 0.60340(18) 0.0724(9) Uani 1 1 d D . .
H25A H 0.4695 0.3594 0.6408 0.087 Uiso 1 1 calc R . .
C26A C 0.5482(3) 0.3351(3) 0.53561(17) 0.0592(7) Uani 1 1 d D . .
H26A H 0.4791 0.3030 0.5265 0.071 Uiso 1 1 calc R . .
N3A N 0.79631(18) -0.05305(19) 0.42369(14) 0.0525(6) Uani 1 1 d DU B .
C7A C 0.8420(3) -0.1853(3) 0.4394(3) 0.0882(11) Uani 1 1 d DU . .
H7A H 0.7697 -0.2337 0.4691 0.106 Uiso 0.493(12) 1 calc PR B 1
H7A' H 0.9262 -0.1751 0.4085 0.106 Uiso 0.507(12) 1 calc PR B 2
C8A C 0.9375(7) -0.2099(8) 0.5051(5) 0.071(2) Uani 0.493(12) 1 d PDU B 1
H8D H 0.8996 -0.1763 0.5486 0.106 Uiso 0.493(12) 1 calc PR B 1
H8E H 1.0134 -0.1691 0.4791 0.106 Uiso 0.493(12) 1 calc PR B 1
H8F H 0.9550 -0.2986 0.5259 0.106 Uiso 0.493(12) 1 calc PR B 1
C9A C 0.8738(10) -0.2205(8) 0.3756(5) 0.088(3) Uani 0.493(12) 1 d PDU B 1
H9C H 0.9114 -0.3050 0.3887 0.106 Uiso 0.493(12) 1 calc PR B 1
H9D H 0.9341 -0.1649 0.3377 0.106 Uiso 0.493(12) 1 calc PR B 1
C10A C 0.7580(19) -0.2171(18) 0.3380(12) 0.098(5) Uani 0.493(12) 1 d PU B 1
H0D H 0.7808 -0.2436 0.2900 0.118 Uiso 0.493(12) 1 calc PR B 1
H0E H 0.7217 -0.1330 0.3247 0.118 Uiso 0.493(12) 1 calc PR B 1
H0F H 0.6989 -0.2727 0.3757 0.118 Uiso 0.493(12) 1 calc PR B 1
C8A' C 0.8713(14) -0.2476(9) 0.5238(5) 0.114(4) Uani 0.507(12) 1 d PDU B 2
H8D' H 0.9060 -0.1877 0.5421 0.171 Uiso 0.507(12) 1 calc PR B 2
H8E' H 0.9300 -0.3173 0.5228 0.171 Uiso 0.507(12) 1 calc PR B 2
H8F' H 0.7964 -0.2772 0.5597 0.171 Uiso 0.507(12) 1 calc PR B 2
C9A' C 0.7906(12) -0.2470(11) 0.3963(7) 0.115(3) Uani 0.507(12) 1 d PDU B 2
H9C' H 0.7049 -0.2623 0.4213 0.138 Uiso 0.507(12) 1 calc PR B 2
H9D' H 0.8343 -0.3282 0.4008 0.138 Uiso 0.507(12) 1 calc PR B 2
C0A' C 0.7930(17) -0.1841(17) 0.3141(12) 0.090(4) Uani 0.507(12) 1 d PU B 2
H0D' H 0.7558 -0.2343 0.2897 0.108 Uiso 0.507(12) 1 calc PR B 2
H0E' H 0.8774 -0.1703 0.2880 0.108 Uiso 0.507(12) 1 calc PR B 2
H0F' H 0.7473 -0.1047 0.3085 0.108 Uiso 0.507(12) 1 calc PR B 2
O2B O 0.03151(17) 0.30044(18) 0.23012(12) 0.0641(6) Uani 1 1 d . . .
O4B O 0.39880(18) 0.44783(17) 0.22571(11) 0.0594(5) Uani 1 1 d . . .
N1B N 0.17504(19) 0.17091(19) 0.28792(12) 0.0423(5) Uani 1 1 d D . .
H1B H 0.118(2) 0.118(2) 0.3059(15) 0.044(7) Uiso 1 1 d D . .
C2B C 0.1333(2) 0.2847(2) 0.24718(15) 0.0494(6) Uani 1 1 d . . .
N3B N 0.2125(2) 0.37930(19) 0.22882(14) 0.0540(6) Uani 1 1 d . . .
C4B C 0.3322(2) 0.3617(2) 0.24541(15) 0.0468(6) Uani 1 1 d . . .
C5B C 0.3690(2) 0.2369(2) 0.28481(14) 0.0430(6) Uani 1 1 d . . .
H5B H 0.4491 0.2184 0.2967 0.052 Uiso 1 1 calc R . .
C6B C 0.2906(2) 0.1469(2) 0.30470(13) 0.0380(5) Uani 1 1 d . . .
C7B C 0.1720(3) 0.5045(3) 0.1811(2) 0.0822(11) Uani 1 1 d . . .
H7B H 0.2367 0.5524 0.1883 0.099 Uiso 1 1 calc R . .
C8B C 0.2088(4) 0.5216(4) 0.09556(19) 0.1007(13) Uani 1 1 d . . .
H8G H 0.2835 0.4715 0.0863 0.151 Uiso 1 1 calc R . .
H8H H 0.2234 0.6086 0.0687 0.151 Uiso 1 1 calc R . .
H8I H 0.1440 0.4959 0.0749 0.151 Uiso 1 1 calc R . .
C9B C 0.0737(5) 0.5602(4) 0.2176(3) 0.134(2) Uani 1 1 d . . .
H9E H 0.0023 0.5442 0.1976 0.161 Uiso 1 1 calc R . .
H9F H 0.0851 0.6498 0.1962 0.161 Uiso 1 1 calc R . .
C10B C 0.0377(4) 0.5385(4) 0.2987(2) 0.0905(12) Uani 1 1 d . . .
H10G H -0.0372 0.5876 0.3090 0.109 Uiso 1 1 calc R . .
H10H H 0.1019 0.5617 0.3211 0.109 Uiso 1 1 calc R . .
H10I H 0.0232 0.4508 0.3232 0.109 Uiso 1 1 calc R . .
F1B F 0.42804(14) 0.00572(14) 0.37216(9) 0.0569(4) Uani 1 1 d . . .
F2B F 0.23607(13) -0.03774(13) 0.40030(8) 0.0560(4) Uani 1 1 d . . .
C20B C 0.3261(2) 0.0127(2) 0.33933(14) 0.0438(6) Uani 1 1 d . . .
C21B C 0.3485(2) -0.0579(2) 0.27946(15) 0.0445(6) Uani 1 1 d D . .
C22B C 0.2534(3) -0.1099(2) 0.26434(18) 0.0582(7) Uani 1 1 d D . .
H22B H 0.1743 -0.1058 0.2940 0.070 Uiso 1 1 calc R . .
C23B C 0.2740(4) -0.1681(3) 0.2056(2) 0.0858(11) Uani 1 1 d D . .
H23B H 0.2086 -0.2033 0.1943 0.103 Uiso 1 1 calc R . .
C24B C 0.3890(4) -0.1755(4) 0.1633(2) 0.0915(12) Uani 1 1 d D . .
H24B H 0.4032 -0.2166 0.1234 0.110 Uiso 1 1 calc R . .
C25B C 0.4838(3) -0.1228(3) 0.1790(2) 0.0758(10) Uani 1 1 d D . .
H25B H 0.5632 -0.1281 0.1499 0.091 Uiso 1 1 calc R . .
C26B C 0.4640(3) -0.0633(3) 0.23601(16) 0.0547(7) Uani 1 1 d D . .
H26B H 0.5290 -0.0257 0.2459 0.066 Uiso 1 1 calc R . .

loop_
_atom_site_aniso_label
_atom_site_aniso_U_11
_atom_site_aniso_U_22
_atom_site_aniso_U_33
_atom_site_aniso_U_23
_atom_site_aniso_U_13
_atom_site_aniso_U_12
O2 0.0466(11) 0.0586(12) 0.0678(12) -0.0184(10) 0.0023(10) -0.0013(9)
O4 0.0814(15) 0.0669(14) 0.0682(13) -0.0058(11) -0.0002(11) -0.0265(12)
N1 0.0415(12) 0.0476(13) 0.0468(12) -0.0071(10) -0.0034(10) -0.0068(10)
C2 0.0397(14) 0.0538(16) 0.0510(15) -0.0116(13) -0.0121(12) -0.0030(12)
C4 0.0528(17) 0.0630(19) 0.0468(15) -0.0059(14) -0.0083(13) -0.0147(14)
C5 0.0444(15) 0.0672(19) 0.0412(14) -0.0084(13) -0.0031(11) -0.0083(13)
C6 0.0362(13) 0.0605(17) 0.0373(13) -0.0119(12) -0.0090(11) -0.0031(12)
C20 0.0449(15) 0.0619(17) 0.0450(14) -0.0191(13) -0.0038(12) -0.0065(13)
F1 0.0688(10) 0.0797(12) 0.0424(8) -0.0222(8) -0.0032(7) 0.0079(8)
F2 0.0643(10) 0.0685(11) 0.0740(11) -0.0280(9) -0.0206(8) -0.0066(8)
C21 0.0445(14) 0.0482(15) 0.0414(13) -0.0140(12) -0.0025(11) 0.0045(12)
C22 0.0502(17) 0.0607(18) 0.0631(18) -0.0065(15) -0.0016(14) -0.0056(14)
C23 0.066(2) 0.064(2) 0.0534(17) 0.0091(14) 0.0003(15) 0.0012(16)
C24 0.0616(19) 0.0643(19) 0.0479(16) -0.0118(14) -0.0100(14) 0.0136(15)
C25 0.0556(17) 0.0558(17) 0.0519(16) -0.0147(13) -0.0145(13) 0.0068(13)
C26 0.0515(16) 0.0481(15) 0.0484(15) -0.0113(12) -0.0052(12) -0.0024(12)
N3 0.0477(13) 0.0511(13) 0.0551(13) -0.0110(11) -0.0122(10) -0.0090(10)
C7 0.088(2) 0.0558(19) 0.091(2) -0.0288(18) -0.0166(19) -0.0118(17)
C8 0.066(4) 0.064(4) 0.091(5) -0.017(3) -0.012(3) 0.011(3)
C9 0.154(7) 0.115(6) 0.126(6) -0.066(5) -0.049(6) 0.004(5)
C10 0.106(4) 0.078(4) 0.088(4) -0.027(3) -0.040(3) 0.014(3)
C8' 0.079(7) 0.098(8) 0.066(6) -0.037(6) 0.036(5) -0.072(6)
C9' 0.127(14) 0.057(7) 0.089(10) -0.010(6) -0.013(8) -0.005(8)
C10' 0.27(2) 0.135(14) 0.170(18) -0.045(12) -0.054(16) 0.112(15)
O2A 0.0377(9) 0.0418(10) 0.0648(11) -0.0173(8) 0.0008(8) -0.0062(8)
O4A 0.0395(11) 0.0535(12) 0.0930(15) -0.0164(11) 0.0091(10) -0.0001(9)
N1A 0.0322(11) 0.0401(12) 0.0438(11) -0.0130(9) -0.0043(9) -0.0012(9)
C2A 0.0335(13) 0.0452(15) 0.0470(14) -0.0172(11) -0.0058(11) -0.0021(11)
C4A 0.0334(14) 0.0511(16) 0.0596(16) -0.0130(13) -0.0003(12) -0.0016(11)
C5A 0.0395(14) 0.0408(14) 0.0512(14) -0.0086(12) -0.0046(11) -0.0060(11)
C6A 0.0359(13) 0.0407(13) 0.0372(12) -0.0093(10) -0.0094(10) -0.0041(10)
C20A 0.0390(13) 0.0397(14) 0.0428(13) -0.0071(11) -0.0091(11) -0.0034(10)
F1A 0.0498(9) 0.0552(9) 0.0574(9) -0.0188(7) -0.0227(7) 0.0111(7)
F2A 0.0675(10) 0.0439(9) 0.0531(9) -0.0011(7) -0.0027(7) -0.0039(7)
C21A 0.0523(15) 0.0330(13) 0.0477(14) -0.0088(11) -0.0164(12) 0.0027(11)
C22A 0.064(2) 0.120(3) 0.095(3) -0.057(2) -0.0150(19) -0.016(2)
C23A 0.099(3) 0.162(5) 0.125(4) -0.092(4) -0.042(3) -0.011(3)
C24A 0.129(3) 0.069(2) 0.068(2) -0.0375(18) -0.038(2) 0.016(2)
C25A 0.103(3) 0.0594(19) 0.0553(18) -0.0266(16) -0.0010(17) 0.0005(18)
C26A 0.0657(19) 0.0571(17) 0.0579(17) -0.0242(14) -0.0011(14) -0.0110(14)
N3A 0.0360(12) 0.0393(12) 0.0768(15) -0.0147(11) 0.0006(10) -0.0019(9)
C7A 0.058(2) 0.063(2) 0.140(3) -0.043(2) 0.015(2) -0.0041(16)
C8A 0.047(4) 0.053(4) 0.084(5) 0.015(4) -0.001(3) 0.005(3)
C9A 0.076(6) 0.085(5) 0.102(6) -0.035(5) 0.009(4) -0.015(4)
C10A 0.106(11) 0.089(11) 0.123(14) -0.061(10) -0.012(9) -0.029(7)
C8A' 0.167(11) 0.055(5) 0.069(4) 0.017(4) 0.033(5) 0.037(6)
C9A' 0.098(8) 0.129(7) 0.117(7) -0.059(6) 0.010(6) 0.021(6)
C0A' 0.094(10) 0.074(9) 0.118(9) -0.054(7) -0.012(8) -0.011(6)
O2B 0.0467(12) 0.0551(12) 0.0822(14) -0.0052(10) -0.0181(10) 0.0053(9)
O4B 0.0641(12) 0.0488(11) 0.0635(12) -0.0130(9) -0.0027(10) -0.0176(10)
N1B 0.0363(12) 0.0399(12) 0.0456(12) -0.0071(9) -0.0025(9) -0.0012(9)
C2B 0.0413(15) 0.0461(16) 0.0535(15) -0.0083(12) -0.0038(12) 0.0054(12)
N3B 0.0456(13) 0.0385(12) 0.0646(14) -0.0016(10) 0.0016(11) -0.0004(10)
C4B 0.0446(15) 0.0484(16) 0.0453(14) -0.0159(12) 0.0033(11) -0.0050(12)
C5B 0.0416(14) 0.0489(15) 0.0385(12) -0.0138(11) -0.0046(10) -0.0025(11)
C6B 0.0382(13) 0.0443(14) 0.0320(11) -0.0136(10) -0.0034(10) 0.0001(11)
C7B 0.087(2) 0.0488(19) 0.095(3) -0.0096(17) 0.005(2) 0.0030(17)
C8B 0.121(3) 0.109(3) 0.052(2) 0.0042(19) -0.026(2) 0.029(2)
C9B 0.170(5) 0.079(3) 0.107(3) -0.002(2) 0.023(3) 0.045(3)
C10B 0.090(3) 0.089(3) 0.095(3) -0.045(2) -0.005(2) 0.025(2)
F1B 0.0561(9) 0.0637(10) 0.0525(9) -0.0115(7) -0.0265(7) 0.0059(7)
F2B 0.0576(9) 0.0522(9) 0.0443(8) 0.0004(7) 0.0011(7) 0.0004(7)
C20B 0.0413(14) 0.0492(15) 0.0361(12) -0.0053(11) -0.0065(11) -0.0019(11)
C21B 0.0471(15) 0.0341(13) 0.0487(14) -0.0076(11) -0.0103(11) 0.0057(11)
C22B 0.0581(18) 0.0485(16) 0.0736(19) -0.0232(15) -0.0189(15) 0.0039(13)
C23B 0.089(3) 0.075(2) 0.118(3) -0.055(2) -0.042(2) 0.009(2)
C24B 0.115(3) 0.084(3) 0.092(3) -0.055(2) -0.025(2) 0.026(2)
C25B 0.078(2) 0.071(2) 0.078(2) -0.0361(18) -0.0002(18) 0.0223(18)
C26B 0.0538(17) 0.0471(16) 0.0584(16) -0.0133(13) -0.0061(13) 0.0089(12)

loop_
_atom_type_symbol
_atom_type_description
_atom_type_scat_dispersion_real
_atom_type_scat_dispersion_imag
_atom_type_scat_source
C C 0.0033 0.0016 'International Tables Vol C Tables 4.2.6.8 and 6.1.1.4'
H H 0.0000 0.0000 'International Tables Vol C Tables 4.2.6.8 and 6.1.1.4'
N N 0.0061 0.0033 'International Tables Vol C Tables 4.2.6.8 and 6.1.1.4'
O O 0.0106 0.0060 'International Tables Vol C Tables 4.2.6.8 and 6.1.1.4'
F F 0.0171 0.0103 'International Tables Vol C Tables 4.2.6.8 and 6.1.1.4'

loop_
_geom_angle_atom_site_label_1
_geom_angle_atom_site_label_2
_geom_angle_atom_site_label_3
_geom_angle
C2 N1 C6 123.3(2)
C2 N1 H1 115.4(18)
C6 N1 H1 121.3(18)
O2 C2 N1 121.0(2)
O2 C2 N3 122.5(3)
N1 C2 N3 116.4(2)
O4 C4 N3 121.4(3)
O4 C4 C5 122.9(3)
N3 C4 C5 115.7(2)
C6 C5 C4 120.6(2)
C6 C5 H5 119.7
C4 C5 H5 119.7
C5 C6 N1 120.5(3)
C5 C6 C20 123.8(2)
N1 C6 C20 115.5(2)
F2 C20 F1 106.4(2)
F2 C20 C6 108.7(2)
F1 C20 C6 108.4(2)
F2 C20 C21 110.6(2)
F1 C20 C21 109.8(2)
C6 C20 C21 112.7(2)
C26 C21 C22 120.0(3)
C26 C21 C20 118.7(2)
C22 C21 C20 121.3(2)
C21 C22 C23 119.1(3)
C21 C22 H22 120.5
C23 C22 H22 120.5
C24 C23 C22 120.5(3)
C24 C23 H23 119.8
C22 C23 H23 119.8
C23 C24 C25 120.0(3)
C23 C24 H24 120.0
C25 C24 H24 120.0
C24 C25 C26 120.2(3)
C24 C25 H25 119.9
C26 C25 H25 119.9
C21 C26 C25 120.2(3)
C21 C26 H26 119.9
C25 C26 H26 119.9
C2 N3 C4 123.3(2)
C2 N3 C7 117.9(2)
C4 N3 C7 118.7(2)
C9 C7 C9' 132.1(7)
C9 C7 N3 114.1(4)
C9' C7 N3 113.7(6)
C9 C7 C8 124.9(5)
C9' C7 C8 30.1(6)
N3 C7 C8 112.9(4)
C9 C7 C8' 39.8(5)
C9' C7 C8' 111.2(9)
N3 C7 C8' 117.6(6)
C8 C7 C8' 127.5(7)
C9 C7 H7 99.5
C9' C7 H7 69.6
N3 C7 H7 99.5
C8 C7 H7 99.5
C8' C7 H7 59.7
C9 C7 H7' 66.6
C9' C7 H7' 104.2
N3 C7 H7' 104.2
C8 C7 H7' 75.5
C8' C7 H7' 104.2
H7 C7 H7' 155.9
C7 C8 H8A 109.5
C7 C8 H8B 109.5
H8A C8 H8B 109.5
C7 C8 H8C 109.5
H8A C8 H8C 109.5
H8B C8 H8C 109.5
C10 C9 C7 129.9(8)
C10 C9 H9A 104.8
C7 C9 H9A 104.8
C10 C9 H9B 104.8
C7 C9 H9B 104.8
H9A C9 H9B 105.8
C9 C10 H0A 109.5
C9 C10 H0B 109.5
H0A C10 H0B 109.5
C9 C10 H0C 109.5
H0A C10 H0C 109.5
H0B C10 H0C 109.5
C7 C8' H8A' 109.5
C7 C8' H8B' 109.5
H8A' C8' H8B' 109.5
C7 C8' H8C' 109.5
H8A' C8' H8C' 109.5
H8B' C8' H8C' 109.5
C10' C9' C7 107.4(13)
C10' C9' H9A' 110.2
C7 C9' H9A' 110.2
C10' C9' H9B' 110.2
C7 C9' H9B' 110.2
H9A' C9' H9B' 108.5
C9' C10' H0A' 109.5
C9' C10' H0B' 109.5
H0A' C10' H0B' 109.5
C9' C10' H0C' 109.5
H0A' C10' H0C' 109.5
H0B' C10' H0C' 109.5
C2A N1A C6A 123.1(2)
C2A N1A H1A 117.4(17)
C6A N1A H1A 119.4(17)
O2A C2A N1A 121.6(2)
O2A C2A N3A 122.2(2)
N1A C2A N3A 116.2(2)
O4A C4A N3A 119.4(2)
O4A C4A C5A 124.1(2)
N3A C4A C5A 116.5(2)
C6A C5A C4A 120.3(2)
C6A C5A H5A 119.9
C4A C5A H5A 119.9
C5A C6A N1A 120.6(2)
C5A C6A C20A 123.8(2)
N1A C6A C20A 115.6(2)
F1A C20A F2A 105.90(18)
F1A C20A C21A 110.37(19)
F2A C20A C21A 109.35(19)
F1A C20A C6A 108.23(18)
F2A C20A C6A 107.42(19)
C21A C20A C6A 115.1(2)
C26A C21A C22A 118.9(3)
C26A C21A C20A 121.8(2)
C22A C21A C20A 119.3(2)
C21A C22A C23A 120.1(4)
C21A C22A H22A 119.9
C23A C22A H22A 119.9
C24A C23A C22A 120.3(4)
C24A C23A H23A 119.9
C22A C23A H23A 119.9
C25A C24A C23A 119.8(3)
C25A C24A H24A 120.1
C23A C24A H24A 120.1
C24A C25A C26A 120.2(3)
C24A C25A H25A 119.9
C26A C25A H25A 119.9
C21A C26A C25A 120.8(3)
C21A C26A H26A 119.6
C25A C26A H26A 119.6
C2A N3A C4A 123.2(2)
C2A N3A C7A 117.4(2)
C4A N3A C7A 119.2(2)
C9A C7A C9A' 42.0(5)
C9A C7A N3A 113.3(5)
C9A' C7A N3A 111.5(6)
C9A C7A C8A' 129.6(6)
C9A' C7A C8A' 123.6(9)
N3A C7A C8A' 115.4(4)
C9A C7A C8A 120.6(6)
C9A' C7A C8A 141.4(6)
N3A C7A C8A 107.1(4)
C8A' C7A C8A 30.3(5)
C9A C7A H7A 104.8
C9A' C7A H7A 64.6
N3A C7A H7A 104.8
C8A' C7A H7A 74.5
C8A C7A H7A 104.8
C9A C7A H7A' 58.5
C9A' C7A H7A' 100.3
N3A C7A H7A' 100.3
C8A' C7A H7A' 100.3
C8A C7A H7A' 73.2
H7A C7A H7A' 154.1
C7A C8A H8D 109.5
C7A C8A H8E 109.5
H8D C8A H8E 109.5
C7A C8A H8F 109.5
H8D C8A H8F 109.5
H8E C8A H8F 109.5
C7A C9A C10A 108.8(11)
C7A C9A H9C 109.9
C10A C9A H9C 109.9
C7A C9A H9D 109.9
C10A C9A H9D 109.9
H9C C9A H9D 108.3
C9A C10A H0D 109.5
C9A C10A H0E 109.5
H0D C10A H0E 109.5
C9A C10A H0F 109.5
H0D C10A H0F 109.5
H0E C10A H0F 109.5
C7A C8A' H8D' 109.5
C7A C8A' H8E' 109.5
H8D' C8A' H8E' 109.5
C7A C8A' H8F' 109.5
H8D' C8A' H8F' 109.5
H8E' C8A' H8F' 109.5
C7A C9A' C0A' 115.9(12)
C7A C9A' H9C' 108.3
C0A' C9A' H9C' 108.3
C7A C9A' H9D' 108.3
C0A' C9A' H9D' 108.3
H9C' C9A' H9D' 107.4
C9A' C0A' H0D' 109.5
C9A' C0A' H0E' 109.5
H0D' C0A' H0E' 109.5
C9A' C0A' H0F' 109.5
H0D' C0A' H0F' 109.5
H0E' C0A' H0F' 109.5
C6B N1B C2B 123.2(2)
C6B N1B H1B 123.8(17)
C2B N1B H1B 112.7(17)
O2B C2B N1B 121.0(2)
O2B C2B N3B 123.1(2)
N1B C2B N3B 115.9(2)
C2B N3B C4B 123.7(2)
C2B N3B C7B 117.5(2)
C4B N3B C7B 118.5(2)
O4B C4B N3B 120.7(2)
O4B C4B C5B 123.7(3)
N3B C4B C5B 115.6(2)
C6B C5B C4B 120.2(2)
C6B C5B H5B 119.9
C4B C5B H5B 119.9
C5B C6B N1B 121.1(2)
C5B C6B C20B 123.1(2)
N1B C6B C20B 115.6(2)
C9B C7B C8B 127.2(4)
C9B C7B N3B 115.5(3)
C8B C7B N3B 111.8(3)
C9B C7B H7B 97.8
C8B C7B H7B 97.8
N3B C7B H7B 97.8
C7B C8B H8G 109.5
C7B C8B H8H 109.5
H8G C8B H8H 109.5
C7B C8B H8I 109.5
H8G C8B H8I 109.5
H8H C8B H8I 109.5
C7B C9B C10B 126.1(4)
C7B C9B H9E 105.8
C10B C9B H9E 105.8
C7B C9B H9F 105.8
C10B C9B H9F 105.8
H9E C9B H9F 106.2
C9B C10B H10G 109.5
C9B C10B H10H 109.5
H10G C10B H10H 109.5
C9B C10B H10I 109.5
H10G C10B H10I 109.5
H10H C10B H10I 109.5
F1B C20B F2B 106.13(18)
F1B C20B C21B 110.0(2)
F2B C20B C21B 110.8(2)
F1B C20B C6B 108.6(2)
F2B C20B C6B 108.32(19)
C21B C20B C6B 112.76(19)
C22B C21B C26B 120.5(3)
C22B C21B C20B 120.0(2)
C26B C21B C20B 119.3(2)
C21B C22B C23B 119.3(3)
C21B C22B H22B 120.3
C23B C22B H22B 120.3
C24B C23B C22B 120.3(3)
C24B C23B H23B 119.8
C22B C23B H23B 119.8
C23B C24B C25B 119.8(3)
C23B C24B H24B 120.1
C25B C24B H24B 120.1
C26B C25B C24B 120.4(3)
C26B C25B H25B 119.8
C24B C25B H25B 119.8
C25B C26B C21B 119.6(3)
C25B C26B H26B 120.2
C21B C26B H26B 120.2

loop_
_geom_bond_atom_site_label_1
_geom_bond_atom_site_label_2
_geom_bond_distance
O2 C2 1.220(3)
O4 C4 1.225(3)
N1 C2 1.366(3)
N1 C6 1.367(3)
N1 H1 0.87(2)
C2 N3 1.385(3)
C4 N3 1.408(4)
C4 C5 1.438(4)
C5 C6 1.341(4)
C5 H5 0.9500
C6 C20 1.509(4)
C20 F2 1.366(3)
C20 F1 1.367(3)
C20 C21 1.514(4)
C21 C26 1.378(4)
C21 C22 1.386(4)
C22 C23 1.396(4)
C22 H22 0.9500
C23 C24 1.370(4)
C23 H23 0.9500
C24 C25 1.371(4)
C24 H24 0.9500
C25 C26 1.381(4)
C25 H25 0.9500
C26 H26 0.9500
N3 C7 1.494(4)
C7 C9 1.357(7)
C7 C9' 1.410(13)
C7 C8 1.498(7)
C7 C8' 1.514(9)
C7 H7 1.0000
C7 H7' 1.0000
C8 H8A 0.9800
C8 H8B 0.9800
C8 H8C 0.9800
C9 C10 1.334(8)
C9 H9A 0.9900
C9 H9B 0.9900
C10 H0A 0.9800
C10 H0B 0.9800
C10 H0C 0.9800
C8' H8A' 0.9800
C8' H8B' 0.9800
C8' H8C' 0.9800
C9' C10' 1.399(16)
C9' H9A' 0.9900
C9' H9B' 0.9900
C10' H0A' 0.9800
C10' H0B' 0.9800
C10' H0C' 0.9800
O2A C2A 1.222(3)
O4A C4A 1.231(3)
N1A C2A 1.368(3)
N1A C6A 1.370(3)
N1A H1A 0.87(2)
C2A N3A 1.385(3)
C4A N3A 1.400(3)
C4A C5A 1.430(4)
C5A C6A 1.338(3)
C5A H5A 0.9500
C6A C20A 1.510(3)
C20A F1A 1.364(3)
C20A F2A 1.374(3)
C20A C21A 1.501(4)
C21A C26A 1.365(4)
C21A C22A 1.371(4)
C22A C23A 1.379(5)
C22A H22A 0.9500
C23A C24A 1.359(6)
C23A H23A 0.9500
C24A C25A 1.357(5)
C24A H24A 0.9500
C25A C26A 1.371(4)
C25A H25A 0.9500
C26A H26A 0.9500
N3A C7A 1.501(4)
C7A C9A 1.304(9)
C7A C9A' 1.416(12)
C7A C8A' 1.554(9)
C7A C8A 1.684(9)
C7A H7A 1.0000
C7A H7A' 1.0000
C8A H8D 0.9800
C8A H8E 0.9800
C8A H8F 0.9800
C9A C10A 1.56(3)
C9A H9C 0.9900
C9A H9D 0.9900
C10A H0D 0.9800
C10A H0E 0.9800
C10A H0F 0.9800
C8A' H8D' 0.9800
C8A' H8E' 0.9800
C8A' H8F' 0.9800
C9A' C0A' 1.44(3)
C9A' H9C' 0.9900
C9A' H9D' 0.9900
C0A' H0D' 0.9800
C0A' H0E' 0.9800
C0A' H0F' 0.9800
O2B C2B 1.218(3)
O4B C4B 1.219(3)
N1B C6B 1.367(3)
N1B C2B 1.369(3)
N1B H1B 0.87(2)
C2B N3B 1.389(3)
N3B C4B 1.411(3)
N3B C7B 1.503(4)
C4B C5B 1.443(4)
C5B C6B 1.340(3)
C5B H5B 0.9500
C6B C20B 1.511(3)
C7B C9B 1.373(5)
C7B C8B 1.476(5)
C7B H7B 1.0000
C8B H8G 0.9800
C8B H8H 0.9800
C8B H8I 0.9800
C9B C10B 1.394(6)
C9B H9E 0.9900
C9B H9F 0.9900
C10B H10G 0.9800
C10B H10H 0.9800
C10B H10I 0.9800
F1B C20B 1.366(3)
F2B C20B 1.371(3)
C20B C21B 1.499(4)
C21B C22B 1.376(4)
C21B C26B 1.388(4)
C22B C23B 1.381(4)
C22B H22B 0.9500
C23B C24B 1.377(5)
C23B H23B 0.9500
C24B C25B 1.383(5)
C24B H24B 0.9500
C25B C26B 1.364(4)
C25B H25B 0.9500
C26B H26B 0.9500

loop_
_geom_hbond_atom_site_label_D
_geom_hbond_atom_site_label_H
_geom_hbond_atom_site_label_A
_geom_hbond_distance_DH
_geom_hbond_distance_HA
_geom_hbond_distance_DA
_geom_hbond_angle_DHA
_geom_hbond_site_symmetry_A
N1 H1 O2 0.87(2) 2.03(2) 2.889(3) 169(2) 2_765
N1A H1A O2A 0.87(2) 1.96(2) 2.817(3) 169(2) 2_656
N1B H1B O4A 0.87(2) 1.95(2) 2.817(3) 171(2) 1_455

loop_
_geom_torsion_atom_site_label_1
_geom_torsion_atom_site_label_2
_geom_torsion_atom_site_label_3
_geom_torsion_atom_site_label_4
_geom_torsion
C6 N1 C2 O2 177.9(2)
C6 N1 C2 N3 -0.5(4)
O4 C4 C5 C6 178.9(3)
N3 C4 C5 C6 -2.2(4)
C4 C5 C6 N1 -1.2(4)
C4 C5 C6 C20 174.1(2)
C2 N1 C6 C5 2.7(4)
C2 N1 C6 C20 -172.9(2)
C5 C6 C20 F2 136.5(2)
N1 C6 C20 F2 -48.0(3)
C5 C6 C20 F1 21.2(3)
N1 C6 C20 F1 -163.2(2)
C5 C6 C20 C21 -100.5(3)
N1 C6 C20 C21 75.0(3)
F2 C20 C21 C26 -173.6(2)
F1 C20 C21 C26 -56.4(3)
C6 C20 C21 C26 64.5(3)
F2 C20 C21 C22 8.3(3)
F1 C20 C21 C22 125.5(3)
C6 C20 C21 C22 -113.6(3)
C26 C21 C22 C23 0.0(4)
C20 C21 C22 C23 178.1(3)
C21 C22 C23 C24 -0.2(4)
C22 C23 C24 C25 0.2(4)
C23 C24 C25 C26 0.0(4)
C22 C21 C26 C25 0.2(4)
C20 C21 C26 C25 -177.9(2)
C24 C25 C26 C21 -0.2(4)
O2 C2 N3 C4 178.4(2)
N1 C2 N3 C4 -3.3(4)
O2 C2 N3 C7 1.3(4)
N1 C2 N3 C7 179.7(2)
O4 C4 N3 C2 -176.5(3)
C5 C4 N3 C2 4.6(4)
O4 C4 N3 C7 0.5(4)
C5 C4 N3 C7 -178.4(2)
C2 N3 C7 C9 -75.4(6)
C4 N3 C7 C9 107.4(6)
C2 N3 C7 C9' 107.8(9)
C4 N3 C7 C9' -69.4(9)
C2 N3 C7 C8 75.0(4)
C4 N3 C7 C8 -102.2(4)
C2 N3 C7 C8' -119.7(5)
C4 N3 C7 C8' 63.1(6)
C9' C7 C9 C10 121.6(12)
N3 C7 C9 C10 -54.5(12)
C8 C7 C9 C10 159.2(8)
C8' C7 C9 C10 50.4(12)
C9 C7 C9' C10' 7(2)
N3 C7 C9' C10' -176.5(14)
C8 C7 C9' C10' -81(2)
C8' C7 C9' C10' 47.9(19)
C6A N1A C2A O2A 178.8(2)
C6A N1A C2A N3A -0.6(3)
O4A C4A C5A C6A -180.0(3)
N3A C4A C5A C6A 0.3(4)
C4A C5A C6A N1A -1.1(4)
C4A C5A C6A C20A 177.2(2)
C2A N1A C6A C5A 1.3(3)
C2A N1A C6A C20A -177.1(2)
C5A C6A C20A F1A 136.4(2)
N1A C6A C20A F1A -45.2(3)
C5A C6A C20A F2A 22.5(3)
N1A C6A C20A F2A -159.13(19)
C5A C6A C20A C21A -99.6(3)
N1A C6A C20A C21A 78.8(3)
F1A C20A C21A C26A 26.4(3)
F2A C20A C21A C26A 142.5(2)
C6A C20A C21A C26A -96.5(3)
F1A C20A C21A C22A -153.5(3)
F2A C20A C21A C22A -37.4(3)
C6A C20A C21A C22A 83.6(3)
C26A C21A C22A C23A -1.3(5)
C20A C21A C22A C23A 178.5(4)
C21A C22A C23A C24A 1.2(7)
C22A C23A C24A C25A -0.5(7)
C23A C24A C25A C26A 0.0(6)
C22A C21A C26A C25A 0.8(4)
C20A C21A C26A C25A -179.1(3)
C24A C25A C26A C21A -0.1(5)
O2A C2A N3A C4A -179.6(2)
N1A C2A N3A C4A -0.3(4)
O2A C2A N3A C7A -4.3(4)
N1A C2A N3A C7A 175.0(3)
O4A C4A N3A C2A -179.4(3)
C5A C4A N3A C2A 0.4(4)
O4A C4A N3A C7A 5.5(4)
C5A C4A N3A C7A -174.8(3)
C2A N3A C7A C9A 116.3(6)
C4A N3A C7A C9A -68.2(7)
C2A N3A C7A C9A' 70.8(7)
C4A N3A C7A C9A' -113.7(7)
C2A N3A C7A C8A' -76.9(7)
C4A N3A C7A C8A' 98.6(7)
C2A N3A C7A C8A -108.3(4)
C4A N3A C7A C8A 67.2(5)
C9A' C7A C9A C10A 31.0(11)
N3A C7A C9A C10A -65.7(10)
C8A' C7A C9A C10A 129.9(11)
C8A C7A C9A C10A 165.5(8)
C9A C7A C9A' C0A' -53.6(14)
N3A C7A C9A' C0A' 47.8(14)
C8A' C7A C9A' C0A' -167.5(11)
C8A C7A C9A' C0A' -133.6(13)
C6B N1B C2B O2B 176.3(2)
C6B N1B C2B N3B -5.2(4)
O2B C2B N3B C4B -177.4(2)
N1B C2B N3B C4B 4.1(4)
O2B C2B N3B C7B -4.1(4)
N1B C2B N3B C7B 177.4(2)
C2B N3B C4B O4B 177.8(2)
C7B N3B C4B O4B 4.5(4)
C2B N3B C4B C5B -1.0(4)
C7B N3B C4B C5B -174.3(2)
O4B C4B C5B C6B 180.0(2)
N3B C4B C5B C6B -1.3(3)
C4B C5B C6B N1B 0.3(3)
C4B C5B C6B C20B 174.3(2)
C2B N1B C6B C5B 3.1(4)
C2B N1B C6B C20B -171.3(2)
C2B N3B C7B C9B 65.7(5)
C4B N3B C7B C9B -120.6(4)
C2B N3B C7B C8B -90.0(4)
C4B N3B C7B C8B 83.6(4)
C8B C7B C9B C10B 177.0(5)
N3B C7B C9B C10B 25.6(8)
C5B C6B C20B F1B 21.9(3)
N1B C6B C20B F1B -163.81(19)
C5B C6B C20B F2B 136.7(2)
N1B C6B C20B F2B -49.0(3)
C5B C6B C20B C21B -100.3(3)
N1B C6B C20B C21B 74.0(3)
F1B C20B C21B C22B 151.4(2)
F2B C20B C21B C22B 34.4(3)
C6B C20B C21B C22B -87.2(3)
F1B C20B C21B C26B -32.8(3)
F2B C20B C21B C26B -149.8(2)
C6B C20B C21B C26B 88.5(3)
C26B C21B C22B C23B 0.3(4)
C20B C21B C22B C23B 176.0(3)
C21B C22B C23B C24B 0.9(5)
C22B C23B C24B C25B -0.9(6)
C23B C24B C25B C26B -0.2(6)
C24B C25B C26B C21B 1.3(5)
C22B C21B C26B C25B -1.4(4)
C20B C21B C26B C25B -177.1(3)
